data_4509047
loop_
_publ_author_name
'Ma, Lu-Fang'
'Wang, Li-Ya'
'Lu, Dan-Hua'
'Batten, Stuart R.'
'Wang, Jian-Ge'

_publ_section_title
;
 Structural Variation from 1D to 3D: Effects of Temperature and pH Value
 on the Construction of Co(II)-H2tbip/bpp Mixed Ligands System
;
_journal_issue 4
_journal_name_full 'Crystal Growth &amp; Design'
_journal_page_first 1741
_journal_paper_doi 10.1021/cg800732e
_journal_volume 9
_journal_year 2009
_chemical_formula_sum 'C24 H52 Co2 O22'
_chemical_formula_weight 810.52
_chemical_name_systematic
;

 ?

;
_space_group_IT_number 114
_symmetry_cell_setting tetragonal
_symmetry_space_group_name_Hall 'P -4 2n'
_symmetry_space_group_name_H-M 'P -4 21 c'
_atom_sites_solution_hydrogens geom
_atom_sites_solution_primary direct
_atom_sites_solution_secondary difmap
_audit_creation_method SHELXL-97
_cell_angle_alpha 90.00
_cell_angle_beta 90.00
_cell_angle_gamma 90.00
_cell_formula_units_Z 4
_cell_length_a 22.1138(10)
_cell_length_b 22.1138(10)
_cell_length_c 8.0576(8)
_cell_measurement_reflns_used 5862
_cell_measurement_temperature 291(2)
_cell_measurement_theta_max 28.20
_cell_measurement_theta_min 2.61
_cell_volume 3940.3(5)
_computing_cell_refinement 'Bruker SMART'
_computing_data_collection 'Bruker SMART'
_computing_data_reduction 'Bruker SAINT'
_computing_molecular_graphics 'Bruker SHELXTL'
_computing_publication_material 'Bruker SHELXTL'
_computing_structure_refinement 'SHELXL-97 (Sheldrick, 1997)'
_computing_structure_solution 'SHELXS-97 (Sheldrick, 1990)'
_diffrn_ambient_temperature 291(2)
_diffrn_measured_fraction_theta_full 0.999
_diffrn_measured_fraction_theta_max 0.999
_diffrn_measurement_device_type 'CCD area detector'
_diffrn_measurement_method 'phi and omega scans'
_diffrn_radiation_monochromator graphite
_diffrn_radiation_source 'fine-focus sealed tube'
_diffrn_radiation_type MoK\a
_diffrn_radiation_wavelength 0.71073
_diffrn_reflns_av_R_equivalents 0.0211
_diffrn_reflns_av_sigmaI/netI 0.0129
_diffrn_reflns_limit_h_max 25
_diffrn_reflns_limit_h_min -26
_diffrn_reflns_limit_k_max 26
_diffrn_reflns_limit_k_min -26
_diffrn_reflns_limit_l_max 9
_diffrn_reflns_limit_l_min -9
_diffrn_reflns_number 24811
_diffrn_reflns_theta_full 25.49
_diffrn_reflns_theta_max 25.49
_diffrn_reflns_theta_min 2.61
_diffrn_standards_number 0
_exptl_absorpt_coefficient_mu 0.918
_exptl_absorpt_correction_T_max 0.7558
_exptl_absorpt_correction_T_min 0.6925
_exptl_absorpt_correction_type multi-scan
_exptl_absorpt_process_details sadabs
_exptl_crystal_colour pink
_exptl_crystal_density_diffrn 1.366
_exptl_crystal_density_method 'not measured'
_exptl_crystal_description block
_exptl_crystal_F_000 1704
_exptl_crystal_size_max 0.43
_exptl_crystal_size_mid 0.34
_exptl_crystal_size_min 0.32
_refine_diff_density_max 0.551
_refine_diff_density_min -0.687
_refine_diff_density_rms 0.089
_refine_ls_abs_structure_details 'Flack H D (1983), Acta Cryst. A39, 876-881'
_refine_ls_abs_structure_Flack 0.00(4)
_refine_ls_extinction_method none
_refine_ls_goodness_of_fit_ref 1.093
_refine_ls_hydrogen_treatment constr
_refine_ls_matrix_type full
_refine_ls_number_parameters 210
_refine_ls_number_reflns 3662
_refine_ls_number_restraints 0
_refine_ls_restrained_S_all 1.093
_refine_ls_R_factor_all 0.0402
_refine_ls_R_factor_gt 0.0379
_refine_ls_shift/su_max 0.008
_refine_ls_shift/su_mean 0.000
_refine_ls_structure_factor_coef Fsqd
_refine_ls_weighting_details 'calc w=1/[\s^2^(Fo^2^)+(0.0785P)^2^+3.5806P] where P=(Fo^2^+2Fc^2^)/3'
_refine_ls_weighting_scheme calc
_refine_ls_wR_factor_gt 0.1262
_refine_ls_wR_factor_ref 0.1289
_reflns_number_gt 3448
_reflns_number_total 3662
_reflns_threshold_expression >2sigma(I)
_cod_data_source_file cg800732esup1.cif
_cod_data_source_block 2297
_cod_depositor_comments
;
The following automatic conversions were performed:

'_symmetry_cell_setting' value 'Tetragonal' changed to 'tetragonal'
according to /home/saulius/struct/CIF-dictionaries/cif_core.dic
dictionary named 'cif_core.dic' version 2.4.2 from 2011-04-26.

Automatic conversion script
Id: cif_fix_values 1891 2012-01-12 08:04:46Z andrius 
;
_cod_original_sg_symbol_H-M P-42(1)c
_cod_database_code 4509047

loop_
_symmetry_equiv_pos_as_xyz
'x, y, z'
'-x, -y, z'
'y, -x, -z'
'-y, x, -z'
'-x+1/2, y+1/2, -z+1/2'
'x+1/2, -y+1/2, -z+1/2'
'-y+1/2, -x+1/2, z+1/2'
'y+1/2, x+1/2, z+1/2'

loop_
_atom_site_label
_atom_site_type_symbol
_atom_site_fract_x
_atom_site_fract_y
_atom_site_fract_z
_atom_site_U_iso_or_equiv
_atom_site_adp_type
_atom_site_occupancy
_atom_site_symmetry_multiplicity
_atom_site_calc_flag
_atom_site_refinement_flags
Co1 Co 0.255199(9) 0.755365(8) 0.75767(2) 0.01695(5) Uani 1 1 d .
O1 O 0.23530(6) 0.66645(4) 0.82550(13) 0.0284(3) Uani 1 1 d .
O2 O 0.26261(7) 0.61778(5) 0.59560(14) 0.0440(4) Uani 1 1 d .
O3 O 0.22608(5) 0.34441(4) 0.81120(13) 0.0271(3) Uani 1 1 d .
O4 O 0.24984(8) 0.39330(5) 0.57862(14) 0.0480(4) Uani 1 1 d .
O5 O 0.34106(5) 0.74561(6) 0.85370(14) 0.0370(3) Uani 1 1 d .
H1W H 0.3469 0.7527 0.9550 0.056 Uiso 1 1 d R
H2W H 0.3470 0.7065 0.8438 0.056 Uiso 1 1 d R
O6 O 0.16953(5) 0.76509(6) 0.66097(15) 0.0365(3) Uani 1 1 d .
H3W H 0.1730 0.7490 0.5681 0.055 Uiso 1 1 d R
H4W H 0.1345 0.7797 0.6715 0.055 Uiso 1 1 d R
O7 O 0.22800(4) 0.78302(4) 1.00779(13) 0.0193(2) Uani 1 1 d .
H5W H 0.1845 0.7774 1.0078 0.029 Uiso 1 1 d R
H6W H 0.2342 0.8264 1.0078 0.029 Uiso 1 1 d R
O8 O 0.32283(9) 0.57229(8) 0.3119(3) 0.1188(10) Uani 1 1 d G
H7W H 0.3200 0.5340 0.3096 0.178 Uiso 1 1 d G
H8W H 0.3027 0.5772 0.4027 0.178 Uiso 1 1 d G
O9 O 0.31295(14) 0.43712(8) 0.3038(4) 0.1062(9) Uani 1 1 d G
H9W H 0.3079 0.4031 0.2591 0.159 Uiso 1 1 d G
H10W H 0.2977 0.4347 0.4022 0.159 Uiso 1 1 d G
O10 O 0.3997(6) 0.5539(6) 0.6366(16) 0.678(11) Uiso 1 1 d .
H11W H 0.4097 0.5905 0.6543 1.017 Uiso 1 1 d R
H12W H 0.3800 0.5614 0.5485 1.017 Uiso 1 1 d R
O11 O 0.3803(8) 0.4524(8) 0.006(2) 0.869(15) Uiso 1 1 d .
H13W H 0.3980 0.4209 -0.0222 1.303 Uiso 1 1 d R
H14W H 0.3752 0.4531 0.0833 1.303 Uiso 1 1 d R
C1 C 0.21986(7) 0.55999(6) 0.81450(19) 0.0228(4) Uani 1 1 d .
C2 C 0.23438(7) 0.50563(6) 0.73635(17) 0.0242(3) Uani 1 1 d .
H2 H 0.2564 0.5056 0.6380 0.029 Uiso 1 1 calc R
C3 C 0.21548(7) 0.45116(6) 0.80728(18) 0.0225(4) Uani 1 1 d .
C4 C 0.18148(7) 0.45158(7) 0.95396(19) 0.0234(4) Uani 1 1 d .
H4 H 0.1690 0.4150 0.9996 0.028 Uiso 1 1 calc R
C5 C 0.16582(7) 0.50566(7) 1.03363(18) 0.0226(4) Uani 1 1 d .
C6 C 0.18616(7) 0.55974(7) 0.96032(19) 0.0244(4) Uani 1 1 d .
H6A H 0.1768 0.5964 1.0108 0.029 Uiso 1 1 calc R
C7 C 0.24088(7) 0.61848(7) 0.73874(18) 0.0259(4) Uani 1 1 d .
C8 C 0.23168(7) 0.39235(6) 0.72466(19) 0.0256(4) Uani 1 1 d .
C9 C 0.12979(7) 0.50725(7) 1.19557(19) 0.0271(4) Uani 1 1 d .
C10 C 0.17005(11) 0.53406(14) 1.3317(3) 0.0629(8) Uani 1 1 d .
H10A H 0.2078 0.5126 1.3348 0.094 Uiso 1 1 calc R
H10B H 0.1501 0.5304 1.4370 0.094 Uiso 1 1 calc R
H10C H 0.1775 0.5760 1.3084 0.094 Uiso 1 1 calc R
C11 C 0.07487(10) 0.54755(11) 1.1742(3) 0.0523(6) Uani 1 1 d .
H11A H 0.0525 0.5489 1.2763 0.078 Uiso 1 1 calc R
H11B H 0.0496 0.5317 1.0877 0.078 Uiso 1 1 calc R
H11C H 0.0877 0.5876 1.1452 0.078 Uiso 1 1 calc R
C12 C 0.10820(12) 0.44486(10) 1.2484(3) 0.0646(7) Uani 1 1 d .
H12A H 0.1424 0.4186 1.2617 0.097 Uiso 1 1 calc R
H12B H 0.0817 0.4287 1.1650 0.097 Uiso 1 1 calc R
H12C H 0.0868 0.4479 1.3518 0.097 Uiso 1 1 calc R

loop_
_atom_site_aniso_label
_atom_site_aniso_U_11
_atom_site_aniso_U_22
_atom_site_aniso_U_33
_atom_site_aniso_U_23
_atom_site_aniso_U_13
_atom_site_aniso_U_12
Co1 0.02058(9) 0.01439(8) 0.01589(10) 0.00041(6) 0.00055(7) -0.00243(6)
O1 0.0482(6) 0.0163(4) 0.0208(5) -0.0010(4) 0.0052(5) -0.0069(5)
O2 0.0839(9) 0.0207(5) 0.0275(5) -0.0025(4) 0.0218(6) -0.0088(6)
O3 0.0455(6) 0.0152(4) 0.0206(5) 0.0000(4) 0.0058(5) 0.0042(5)
O4 0.0983(11) 0.0197(5) 0.0260(5) 0.0013(4) 0.0219(7) 0.0077(6)
O5 0.0298(6) 0.0540(7) 0.0273(6) -0.0053(6) -0.0050(5) 0.0034(6)
O6 0.0244(5) 0.0597(8) 0.0253(5) -0.0042(6) -0.0029(5) 0.0025(6)
O7 0.0216(4) 0.0200(4) 0.0164(4) 0.0014(4) 0.0022(4) -0.0010(4)
O8 0.1219(18) 0.0837(14) 0.151(2) 0.0076(17) -0.006(2) 0.0245(14)
O9 0.145(2) 0.0788(13) 0.0951(15) -0.0045(13) 0.0199(16) -0.0183(14)
C1 0.0300(7) 0.0168(6) 0.0216(7) 0.0009(6) -0.0008(6) -0.0019(6)
C2 0.0338(7) 0.0173(6) 0.0214(6) -0.0001(6) 0.0030(7) -0.0010(6)
C3 0.0330(8) 0.0160(6) 0.0186(6) -0.0019(5) 0.0010(6) 0.0023(6)
C4 0.0303(8) 0.0151(6) 0.0248(7) 0.0037(6) 0.0013(6) -0.0021(6)
C5 0.0268(7) 0.0188(6) 0.0224(7) 0.0002(6) 0.0010(6) 0.0001(6)
C6 0.0315(8) 0.0175(7) 0.0242(7) -0.0015(6) 0.0021(6) 0.0001(6)
C7 0.0357(8) 0.0185(6) 0.0234(7) 0.0016(6) 0.0006(7) -0.0042(6)
C8 0.0346(8) 0.0174(6) 0.0248(7) 0.0013(6) 0.0013(7) 0.0020(6)
C9 0.0328(8) 0.0254(7) 0.0231(7) 0.0007(6) 0.0044(6) -0.0001(7)
C10 0.0505(12) 0.112(2) 0.0262(9) -0.0139(11) 0.0019(9) -0.0032(13)
C11 0.0482(11) 0.0622(13) 0.0464(11) 0.0109(10) 0.0175(10) 0.0156(10)
C12 0.0977(15) 0.0405(11) 0.0557(11) 0.0103(10) 0.0434(11) 0.0013(11)

loop_
_atom_type_symbol
_atom_type_description
_atom_type_scat_dispersion_real
_atom_type_scat_dispersion_imag
_atom_type_scat_source
C C 0.0033 0.0016 'International Tables Vol C Tables 4.2.6.8 and 6.1.1.4'
H H 0.0000 0.0000 'International Tables Vol C Tables 4.2.6.8 and 6.1.1.4'
O O 0.0106 0.0060 'International Tables Vol C Tables 4.2.6.8 and 6.1.1.4'
Co Co 0.3494 0.9721 'International Tables Vol C Tables 4.2.6.8 and 6.1.1.4'

loop_
_geom_angle_atom_site_label_1
_geom_angle_atom_site_label_2
_geom_angle_atom_site_label_3
_geom_angle
_geom_angle_site_symmetry_1
_geom_angle_site_symmetry_3
O6 Co1 O5 179.81(5) . .
O6 Co1 O3 89.04(5) . 5_556
O5 Co1 O3 90.91(5) . 5_556
O6 Co1 O1 90.20(5) . .
O5 Co1 O1 89.85(5) . .
O3 Co1 O1 179.24(5) 5_556 .
O6 Co1 O7 93.81(4) . .
O5 Co1 O7 86.37(4) . .
O3 Co1 O7 92.05(4) 5_556 .
O1 Co1 O7 87.95(4) . .
O6 Co1 O7 86.53(4) . 8_454
O5 Co1 O7 93.29(4) . 8_454
O3 Co1 O7 87.74(4) 5_556 8_454
O1 Co1 O7 92.28(4) . 8_454
O7 Co1 O7 179.60(5) . 8_454
C7 O1 Co1 128.24(10) . .
C8 O3 Co1 128.30(10) . 5_546
Co1 O5 H1W 119.1 . .
Co1 O5 H2W 101.9 . .
H1W O5 H2W 104.4 . .
Co1 O6 H3W 102.2 . .
Co1 O6 H4W 147.8 . .
H3W O6 H4W 109.8 . .
Co1 O7 Co1 133.75(5) . 8_455
Co1 O7 H5W 103.7 . .
Co1 O7 H5W 103.8 8_455 .
Co1 O7 H6W 103.8 . .
Co1 O7 H6W 103.8 8_455 .
H5W O7 H6W 105.4 . .
H7W O8 H8W 96.1 . .
H9W O9 H10W 106.7 . .
H11W O10 H12W 95.1 . .
H13W O11 H14W 112.1 . .
C6 C1 C2 120.08(14) . .
C6 C1 C7 120.78(13) . .
C2 C1 C7 119.13(13) . .
C1 C2 C3 119.31(13) . .
C1 C2 H2 120.3 . .
C3 C2 H2 120.3 . .
C2 C3 C4 120.00(13) . .
C2 C3 C8 119.54(13) . .
C4 C3 C8 120.46(13) . .
C5 C4 C3 121.67(13) . .
C5 C4 H4 119.2 . .
C3 C4 H4 119.2 . .
C4 C5 C6 117.00(13) . .
C4 C5 C9 122.65(13) . .
C6 C5 C9 120.33(13) . .
C1 C6 C5 121.93(14) . .
C1 C6 H6A 119.0 . .
C5 C6 H6A 119.0 . .
O2 C7 O1 123.57(14) . .
O2 C7 C1 118.88(13) . .
O1 C7 C1 117.55(13) . .
O4 C8 O3 124.26(14) . .
O4 C8 C3 118.76(13) . .
O3 C8 C3 116.98(13) . .
C11 C9 C12 108.26(17) . .
C11 C9 C5 109.52(14) . .
C12 C9 C5 112.42(14) . .
C11 C9 C10 108.62(17) . .
C12 C9 C10 109.47(17) . .
C5 C9 C10 108.48(14) . .
C9 C10 H10A 109.5 . .
C9 C10 H10B 109.5 . .
H10A C10 H10B 109.5 . .
C9 C10 H10C 109.5 . .
H10A C10 H10C 109.5 . .
H10B C10 H10C 109.5 . .
C9 C11 H11A 109.5 . .
C9 C11 H11B 109.5 . .
H11A C11 H11B 109.5 . .
C9 C11 H11C 109.5 . .
H11A C11 H11C 109.5 . .
H11B C11 H11C 109.5 . .
C9 C12 H12A 109.5 . .
C9 C12 H12B 109.5 . .
H12A C12 H12B 109.5 . .
C9 C12 H12C 109.5 . .
H12A C12 H12C 109.5 . .
H12B C12 H12C 109.5 . .

loop_
_geom_bond_atom_site_label_1
_geom_bond_atom_site_label_2
_geom_bond_distance
_geom_bond_site_symmetry_2
Co1 O6 2.0597(12) .
Co1 O5 2.0617(12) .
Co1 O3 2.0873(10) 5_556
Co1 O1 2.0876(10) .
Co1 O7 2.1902(11) .
Co1 O7 2.1906(11) 8_454
O1 C7 1.2766(18) .
O2 C7 1.2495(19) .
O3 C8 1.2750(18) .
O3 Co1 2.0873(10) 5_546
O4 C8 1.244(2) .
O5 H1W 0.8411 .
O5 H2W 0.8776 .
O6 H3W 0.8317 .
O6 H4W 0.8433 .
O7 Co1 2.1906(11) 8_455
O7 H5W 0.9700 .
O7 H6W 0.9700 .
O8 H7W 0.8496 .
O8 H8W 0.8636 .
O9 H9W 0.8424 .
O9 H10W 0.8633 .
O10 H11W 0.8508 .
O10 H12W 0.8501 .
O11 H13W 0.8321 .
O11 H14W 0.6311 .
C1 C6 1.391(2) .
C1 C2 1.395(2) .
C1 C7 1.504(2) .
C2 C3 1.397(2) .
C2 H2 0.9300 .
C3 C4 1.401(2) .
C3 C8 1.504(2) .
C4 C5 1.401(2) .
C4 H4 0.9300 .
C5 C6 1.408(2) .
C5 C9 1.529(2) .
C6 H6A 0.9300 .
C9 C11 1.516(3) .
C9 C12 1.521(3) .
C9 C10 1.532(3) .
C10 H10A 0.9600 .
C10 H10B 0.9600 .
C10 H10C 0.9600 .
C11 H11A 0.9600 .
C11 H11B 0.9600 .
C11 H11C 0.9600 .
C12 H12A 0.9600 .
C12 H12B 0.9600 .
C12 H12C 0.9600 .

loop_
_geom_hbond_atom_site_label_D
_geom_hbond_atom_site_label_H
_geom_hbond_atom_site_label_A
_geom_hbond_distance_DH
_geom_hbond_distance_HA
_geom_hbond_distance_DA
_geom_hbond_angle_DHA
_geom_hbond_site_symmetry_A
O11 H14W O9 0.63 2.28 2.842(18) 150.5 .
O10 H12W O8 0.85 2.30 3.147(14) 174.4 .
O10 H11W O9 0.85 2.25 3.10(3) 178.9 3_566
O9 H10W O4 0.86 1.99 2.791(3) 152.8 .
O9 H9W O5 0.84 2.03 2.793(3) 150.9 4_656
O8 H8W O2 0.86 2.00 2.831(2) 160.6 .
O8 H7W O9 0.85 2.15 2.998 180.0 .
O7 H6W O4 0.97 1.67 2.5831(15) 154.8 5_556
O7 H5W O2 0.97 1.67 2.5778(15) 154.4 8_455
O6 H4W O8 0.84 2.02 2.781(2) 149.6 8_455
O6 H3W O1 0.83 1.98 2.7830(16) 160.9 8_454
O5 H2W O9 0.88 2.36 2.793(4) 110.6 3_566
O5 H1W O3 0.84 1.94 2.7727(16) 169.1 3_567

loop_
_geom_torsion_atom_site_label_1
_geom_torsion_atom_site_label_2
_geom_torsion_atom_site_label_3
_geom_torsion_atom_site_label_4
_geom_torsion
_geom_torsion_site_symmetry_1
_geom_torsion_site_symmetry_4
O6 Co1 O1 C7 87.55(14) . .
O5 Co1 O1 C7 -92.27(14) . .
O3 Co1 O1 C7 92(3) 5_556 .
O7 Co1 O1 C7 -178.64(14) . .
O7 Co1 O1 C7 1.02(14) 8_454 .
O6 Co1 O7 Co1 144.28(7) . 8_455
O5 Co1 O7 Co1 -35.76(7) . 8_455
O3 Co1 O7 Co1 -126.54(7) 5_556 8_455
O1 Co1 O7 Co1 54.22(7) . 8_455
O7 Co1 O7 Co1 -69(4) 8_454 8_455
C6 C1 C2 C3 -0.9(2) . .
C7 C1 C2 C3 179.33(14) . .
C1 C2 C3 C4 1.0(2) . .
C1 C2 C3 C8 -179.24(14) . .
C2 C3 C4 C5 -0.3(2) . .
C8 C3 C4 C5 179.91(14) . .
C3 C4 C5 C6 -0.4(2) . .
C3 C4 C5 C9 -178.79(14) . .
C2 C1 C6 C5 0.1(2) . .
C7 C1 C6 C5 179.87(14) . .
C4 C5 C6 C1 0.6(2) . .
C9 C5 C6 C1 178.96(14) . .
Co1 O1 C7 O2 3.3(2) . .
Co1 O1 C7 C1 -176.62(10) . .
C6 C1 C7 O2 -168.89(16) . .
C2 C1 C7 O2 10.9(2) . .
C6 C1 C7 O1 11.0(2) . .
C2 C1 C7 O1 -169.23(15) . .
Co1 O3 C8 O4 0.3(3) 5_546 .
Co1 O3 C8 C3 -179.23(10) 5_546 .
C2 C3 C8 O4 -15.4(2) . .
C4 C3 C8 O4 164.37(16) . .
C2 C3 C8 O3 164.17(15) . .
C4 C3 C8 O3 -16.1(2) . .
C4 C5 C9 C11 -126.10(17) . .
C6 C5 C9 C11 55.6(2) . .
C4 C5 C9 C12 -5.7(2) . .
C6 C5 C9 C12 175.99(16) . .
C4 C5 C9 C10 115.50(19) . .
C6 C5 C9 C10 -62.8(2) . .
